data_1539779
loop_
_publ_author_name
'Dhar, S.K.'
'Vijayaraghavan, R.'
'Balasubramanium, R.'
'Pattalwar, S.M.'

_publ_section_title
;
 Magnetic properties of some cerium-based alloys
;
_journal_name_full 'Journal of Alloys Compd.'
_journal_page_first 339
_journal_page_last 342
_journal_volume 210
_journal_year 1994
_chemical_formula_sum 'Ce Ge1.4 Ni0.6'
_chemical_name_systematic '(Ce11 Ge14 Ni6)0.1'
_space_group_IT_number 191
_symmetry_space_group_name_Hall '-P 6 2'
_symmetry_space_group_name_H-M 'P 6/m m m'
_cell_angle_alpha 90
_cell_angle_beta 90
_cell_angle_gamma 120
_cell_formula_units_Z 1
_cell_length_a 4.178
_cell_length_b 4.178
_cell_length_c 4.224
_cell_volume 63.854
_citation_journal_id_ASTM JALCEU
_cod_data_source_file Dhar_JALCEU_1994_993.cif
_cod_data_source_block Ce1Ge1.4Ni0.6
_cod_original_cell_volume 63.85448
_cod_original_formula_sum 'Ce1 Ge1.4 Ni0.6'
_cod_database_code 1539779

loop_
_symmetry_equiv_pos_as_xyz
x,y,z
x-y,x,z
-y,x-y,z
-x,-y,z
-x+y,-x,z
y,-x+y,z
-y,-x,-z
x-y,-y,-z
x,x-y,-z
y,x,-z
-x+y,y,-z
-x,-x+y,-z
-x,-y,-z
-x+y,-x,-z
y,-x+y,-z
x,y,-z
x-y,x,-z
-y,x-y,-z
y,x,z
-x+y,y,z
-x,-x+y,z
-y,-x,z
x-y,-y,z
x,x-y,z

loop_
_atom_site_label
_atom_site_type_symbol
_atom_site_fract_x
_atom_site_fract_y
_atom_site_fract_z
_atom_site_occupancy
_atom_site_U_iso_or_equiv
Ni1 Ni 0.3333 0.6667 0.5 0.3 0.0
Ge1 Ge 0.3333 0.6667 0.5 0.7 0.0
Ce1 Ce 0 0 0 1 0.0
